data_1545423
loop_
_publ_author_name
'Heo, Jung-Moo'
'Kim, Youngmee'
'Han, Seulki'
'Joung, Joonyoung F.'
'Lee, Sang-hwa'
'Han, Sejin'
'Noh, Jaegeun'
'Kim, Jaeyong'
'Park, Sungnam'
'Lee, Haiwon'
'Choi, Yoon Mi'
'Jung, Young-Sik'
'Kim, Jong-Man'

_publ_section_title
;
 Chromogenic Tubular Polydiacetylenes from Topochemical Polymerization of
 Self-Assembled Macrocyclic Diacetylenes
;
_journal_issue 3
_journal_name_full Macromolecules
_journal_page_first 900
_journal_paper_doi 10.1021/acs.macromol.6b02493
_journal_volume 50
_journal_year 2017
_chemical_formula_sum 'C48 H60 O8'
_chemical_formula_weight 764.96
_chemical_name_systematic
;
 ?
;
_space_group_crystal_system triclinic
_space_group_IT_number 2
_space_group_name_Hall '-P 1'
_space_group_name_H-M_alt 'P -1'
_symmetry_space_group_name_Hall '-P 1'
_symmetry_space_group_name_H-M 'P -1'
_atom_sites_solution_hydrogens geom
_audit_creation_method SHELXL-2013
_cell_angle_alpha 105.5241(18)
_cell_angle_beta 92.4280(19)
_cell_angle_gamma 97.0367(19)
_cell_formula_units_Z 2
_cell_length_a 5.0309(2)
_cell_length_b 18.8398(6)
_cell_length_c 29.8260(9)
_cell_measurement_reflns_used 9989
_cell_measurement_temperature 296(2)
_cell_measurement_theta_max 26.56
_cell_measurement_theta_min 2.27
_cell_volume 2694.93(16)
_computing_cell_refinement 'SAINT V8.34A (Bruker AXS Inc., 2013)'
_computing_data_collection 'Bruker Instrument Service v2013.12.0.0'
_computing_data_reduction 'SAINT V8.34A (Bruker AXS Inc., 2013)'
_computing_molecular_graphics 'Bruker SHELXTL'
_computing_publication_material 'Bruker SHELXTL'
_computing_structure_refinement 'SHELXL-2013 (Sheldrick, 2013)'
_computing_structure_solution 'SHELXL-2013 (Sheldrick, 2013)'
_diffrn_ambient_temperature 296(2)
_diffrn_measured_fraction_theta_full 0.979
_diffrn_measured_fraction_theta_max 0.979
_diffrn_measurement_device_type 'Bruker APEX-II CCD'
_diffrn_measurement_method '\f and \w scans'
_diffrn_radiation_type MoK\a
_diffrn_radiation_wavelength 0.71073
_diffrn_reflns_av_R_equivalents 0.0766
_diffrn_reflns_av_unetI/netI 0.0607
_diffrn_reflns_Laue_measured_fraction_full 0.979
_diffrn_reflns_Laue_measured_fraction_max 0.979
_diffrn_reflns_limit_h_max 6
_diffrn_reflns_limit_h_min -6
_diffrn_reflns_limit_k_max 22
_diffrn_reflns_limit_k_min -22
_diffrn_reflns_limit_l_max 35
_diffrn_reflns_limit_l_min -35
_diffrn_reflns_number 67670
_diffrn_reflns_point_group_measured_fraction_full 0.979
_diffrn_reflns_point_group_measured_fraction_max 0.979
_diffrn_reflns_theta_full 25.242
_diffrn_reflns_theta_max 25.248
_diffrn_reflns_theta_min 1.494
_exptl_absorpt_coefficient_mu 0.063
_exptl_absorpt_correction_T_max 0.99
_exptl_absorpt_correction_T_min 0.89
_exptl_absorpt_correction_type multi-scan
_exptl_absorpt_process_details 'SADABS V2012/1 (Bruker AXS Inc.)'
_exptl_crystal_colour pink
_exptl_crystal_density_diffrn 0.943
_exptl_crystal_density_method 'not measured'
_exptl_crystal_description rod
_exptl_crystal_F_000 824
_exptl_crystal_size_max 0.500
_exptl_crystal_size_mid 0.200
_exptl_crystal_size_min 0.200
_refine_diff_density_max 0.272
_refine_diff_density_min -0.164
_refine_diff_density_rms 0.042
_refine_ls_extinction_method none
_refine_ls_goodness_of_fit_ref 1.071
_refine_ls_hydrogen_treatment constr
_refine_ls_matrix_type full
_refine_ls_number_parameters 507
_refine_ls_number_reflns 9509
_refine_ls_number_restraints 0
_refine_ls_restrained_S_all 1.071
_refine_ls_R_factor_all 0.1499
_refine_ls_R_factor_gt 0.0962
_refine_ls_shift/su_max 0.000
_refine_ls_shift/su_mean 0.000
_refine_ls_structure_factor_coef Fsqd
_refine_ls_weighting_details 'w=1/[\s^2^(Fo^2^)+(0.0913P)^2^+2.1308P] where P=(Fo^2^+2Fc^2^)/3'
_refine_ls_weighting_scheme calc
_refine_ls_wR_factor_gt 0.2190
_refine_ls_wR_factor_ref 0.2455
_reflns_Friedel_coverage 0.000
_reflns_number_gt 5931
_reflns_number_total 9509
_reflns_threshold_expression 'I > 2\s(I)'
_cod_data_source_file ma6b02493_si_005.cif
_cod_data_source_block ye550p-1_sqd
_cod_database_code 1545423
_shelx_space_group_comment
;
The symmetry employed for this shelxl refinement is uniquely defined
by the following loop, which should always be used as a source of
symmetry information in preference to the above space-group names.
They are only intended as comments.
;
_shelx_estimated_absorpt_t_min 0.969
_shelx_estimated_absorpt_t_max 0.988
_platon_squeeze_void_probe_radius 1.20
_shelxl_version_number 2013-4

loop_
_space_group_symop_operation_xyz
'x, y, z'
'-x, -y, -z'

loop_
_atom_site_label
_atom_site_type_symbol
_atom_site_fract_x
_atom_site_fract_y
_atom_site_fract_z
_atom_site_U_iso_or_equiv
_atom_site_adp_type
_atom_site_occupancy
_atom_site_site_symmetry_order
_atom_site_calc_flag
_atom_site_refinement_flags_posn
_atom_site_refinement_flags_adp
C11 C 0.8567(7) 0.2560(2) 0.61016(13) 0.0514(9) Uani 1 1 d . .
H11 H 0.8715 0.2786 0.5860 0.062 Uiso 1 1 calc R U
C12 C 0.6509(7) 0.1992(2) 0.60757(12) 0.0478(9) Uani 1 1 d . .
C13 C 0.6254(7) 0.16559(19) 0.64336(12) 0.0480(9) Uani 1 1 d . .
H13 H 0.4849 0.1278 0.6417 0.058 Uiso 1 1 calc R U
C14 C 0.8120(7) 0.1890(2) 0.68176(12) 0.0489(9) Uani 1 1 d . .
C15 C 1.0249(8) 0.2452(2) 0.68434(13) 0.0553(10) Uani 1 1 d . .
H15 H 1.1536 0.2594 0.7096 0.066 Uiso 1 1 calc R U
C16 C 1.0413(7) 0.2795(2) 0.64869(13) 0.0519(9) Uani 1 1 d . .
C17 C 0.7891(9) 0.1566(2) 0.72222(14) 0.0594(11) Uani 1 1 d . .
C18 C 0.5153(12) 0.0776(3) 0.75629(16) 0.0905(16) Uani 1 1 d . .
H18A H 0.6539 0.0482 0.7595 0.136 Uiso 1 1 calc R U
H18B H 0.3440 0.0467 0.7503 0.136 Uiso 1 1 calc R U
H18C H 0.5159 0.1167 0.7846 0.136 Uiso 1 1 calc R U
C19 C 0.2728(8) 0.1200(2) 0.56230(15) 0.0621(11) Uani 1 1 d . .
H19A H 0.1568 0.1295 0.5878 0.074 Uiso 1 1 calc R U
H19B H 0.3499 0.0751 0.5618 0.074 Uiso 1 1 calc R U
C110 C 0.1139(9) 0.1106(3) 0.51673(15) 0.0691(12) Uani 1 1 d . .
H11A H -0.0394 0.0726 0.5137 0.083 Uiso 1 1 calc R U
H11B H 0.0456 0.1569 0.5175 0.083 Uiso 1 1 calc R U
C111 C 0.2672(10) 0.0898(3) 0.47478(15) 0.0748(13) Uani 1 1 d . .
H11C H 0.3489 0.0459 0.4750 0.090 Uiso 1 1 calc R U
H11D H 0.4100 0.1299 0.4758 0.090 Uiso 1 1 calc R U
C112 C 0.0859(10) 0.0742(3) 0.42960(16) 0.0811(13) Uani 1 1 d . .
H11E H -0.0587 0.0348 0.4291 0.097 Uiso 1 1 calc R U
H11F H 0.0060 0.1185 0.4295 0.097 Uiso 1 1 calc R U
C113 C 0.2275(12) 0.0525(3) 0.38752(18) 0.1015(18) Uani 1 1 d . .
H11G H 0.3159 0.0100 0.3887 0.122 Uiso 1 1 calc R U
H11H H 0.3661 0.0931 0.3874 0.122 Uiso 1 1 calc R U
C114 C 0.0509(13) 0.0327(3) 0.34223(15) 0.0981(18) Uani 1 1 d . .
H11I H 0.1626 0.0197 0.3163 0.118 Uiso 1 1 calc R U
H11J H -0.0769 -0.0109 0.3409 0.118 Uiso 1 1 calc R U
C115 C -0.0963(10) 0.0919(3) 0.33626(15) 0.0726(12) Uani 1 1 d . .
C116 C 1.2138(10) 0.8605(3) 0.66853(15) 0.0694(12) Uani 1 1 d . .
C117 C 1.3578(11) 0.8047(3) 0.67385(18) 0.0824(14) Uani 1 1 d . .
C118 C 1.4889(12) 0.7579(3) 0.6777(2) 0.1028(18) Uani 1 1 d . .
C119 C 1.6477(13) 0.6997(4) 0.6823(3) 0.130(2) Uani 1 1 d . .
H11K H 1.7487 0.7152 0.7125 0.156 Uiso 1 1 calc R U
H11L H 1.7751 0.6930 0.6585 0.156 Uiso 1 1 calc R U
C120 C 1.4766(11) 0.6285(3) 0.6775(2) 0.1054(19) Uani 1 1 d . .
H12A H 1.3637 0.6156 0.6485 0.126 Uiso 1 1 calc R U
H12B H 1.3599 0.6344 0.7029 0.126 Uiso 1 1 calc R U
C121 C 1.6371(11) 0.5646(3) 0.6778(2) 0.0973(17) Uani 1 1 d . .
H12C H 1.7366 0.5541 0.6501 0.117 Uiso 1 1 calc R U
H12D H 1.7655 0.5794 0.7049 0.117 Uiso 1 1 calc R U
C122 C 1.4562(10) 0.4953(2) 0.6788(2) 0.0872(15) Uani 1 1 d . .
H12E H 1.3262 0.4814 0.6519 0.105 Uiso 1 1 calc R U
H12F H 1.3579 0.5062 0.7066 0.105 Uiso 1 1 calc R U
C123 C 1.6042(9) 0.4296(2) 0.67856(19) 0.0764(13) Uani 1 1 d . .
H12G H 1.6803 0.4139 0.6487 0.092 Uiso 1 1 calc R U
H12H H 1.7517 0.4456 0.7026 0.092 Uiso 1 1 calc R U
C124 C 1.4305(8) 0.3645(2) 0.68654(16) 0.0684(12) Uani 1 1 d . .
H12I H 1.5384 0.3263 0.6892 0.082 Uiso 1 1 calc R U
H12J H 1.3421 0.3797 0.7152 0.082 Uiso 1 1 calc R U
C21 C 0.7608(7) 0.18224(19) 0.94749(12) 0.0434(8) Uani 1 1 d . .
H21 H 0.7800 0.2277 0.9702 0.052 Uiso 1 1 calc R U
C22 C 0.9206(6) 0.17261(19) 0.91059(12) 0.0429(8) Uani 1 1 d . .
C23 C 0.8970(7) 0.10481(19) 0.87655(11) 0.0415(8) Uani 1 1 d . .
H23 H 1.0072 0.0979 0.8519 0.050 Uiso 1 1 calc R U
C24 C 0.7033(7) 0.04733(19) 0.88033(12) 0.0422(8) Uani 1 1 d . .
C25 C 0.5363(6) 0.05727(19) 0.91729(12) 0.0425(8) Uani 1 1 d . .
H25 H 0.4041 0.0193 0.9191 0.051 Uiso 1 1 calc R U
C26 C 0.5724(6) 0.12466(19) 0.95098(11) 0.0408(8) Uani 1 1 d . .
C27 C 0.6661(8) -0.0263(2) 0.84519(12) 0.0484(9) Uani 1 1 d . .
C28 C 0.8461(12) -0.1027(2) 0.78002(16) 0.0901(16) Uani 1 1 d . .
H28A H 0.8512 -0.1413 0.7954 0.135 Uiso 1 1 calc R U
H28B H 0.9990 -0.1008 0.7620 0.135 Uiso 1 1 calc R U
H28C H 0.6843 -0.1128 0.7598 0.135 Uiso 1 1 calc R U
C29 C 1.2635(7) 0.2279(2) 0.87144(13) 0.0478(9) Uani 1 1 d . .
H29A H 1.1513 0.2144 0.8424 0.057 Uiso 1 1 calc R U
H29B H 1.3801 0.1902 0.8703 0.057 Uiso 1 1 calc R U
C210 C 1.4287(8) 0.3026(2) 0.87811(14) 0.0570(10) Uani 1 1 d . .
H21A H 1.5480 0.3139 0.9063 0.068 Uiso 1 1 calc R U
H21B H 1.3101 0.3404 0.8823 0.068 Uiso 1 1 calc R U
C211 C 1.5937(7) 0.3055(2) 0.83721(14) 0.0545(10) Uani 1 1 d . .
H21C H 1.4760 0.2903 0.8087 0.065 Uiso 1 1 calc R U
H21D H 1.7222 0.2705 0.8346 0.065 Uiso 1 1 calc R U
C212 C 1.7432(8) 0.3825(2) 0.84212(15) 0.0576(10) Uani 1 1 d . .
H21E H 1.8601 0.3974 0.8707 0.069 Uiso 1 1 calc R U
H21F H 1.6138 0.4173 0.8450 0.069 Uiso 1 1 calc R U
C213 C 1.9111(8) 0.3880(2) 0.80169(15) 0.0609(11) Uani 1 1 d . .
H21G H 2.0433 0.3540 0.7991 0.073 Uiso 1 1 calc R U
H21H H 1.7953 0.3724 0.7730 0.073 Uiso 1 1 calc R U
C214 C 2.0541(8) 0.4653(2) 0.80688(19) 0.0714(13) Uani 1 1 d . .
H21I H 2.1664 0.4813 0.8360 0.086 Uiso 1 1 calc R U
H21J H 2.1708 0.4636 0.7817 0.086 Uiso 1 1 calc R U
C215 C 1.8719(8) 0.5199(2) 0.80644(16) 0.0641(11) Uani 1 1 d . .
C216 C 1.7224(8) 0.5648(2) 0.80718(15) 0.0568(10) Uani 1 1 d . .
C217 C 1.5549(8) 0.6177(2) 0.80962(14) 0.0548(10) Uani 1 1 d . .
C218 C 1.4137(8) 0.6649(2) 0.81279(14) 0.0547(10) Uani 1 1 d . .
C219 C 1.2353(7) 0.7230(2) 0.82167(14) 0.0540(9) Uani 1 1 d . .
H21K H 1.0722 0.7055 0.8011 0.065 Uiso 1 1 calc R U
H21L H 1.3240 0.7672 0.8149 0.065 Uiso 1 1 calc R U
C220 C -0.1639(7) 0.2576(2) 1.12794(13) 0.0524(9) Uani 1 1 d . .
H22A H -0.3284 0.2452 1.1076 0.063 Uiso 1 1 calc R U
H22B H -0.0618 0.3010 1.1223 0.063 Uiso 1 1 calc R U
C221 C -0.0031(7) 0.1935(2) 1.11525(13) 0.0484(9) Uani 1 1 d . .
H22C H -0.1020 0.1504 1.1218 0.058 Uiso 1 1 calc R U
H22D H 0.1650 0.2064 1.1346 0.058 Uiso 1 1 calc R U
C222 C 0.0570(7) 0.1735(2) 1.06415(12) 0.0493(9) Uani 1 1 d . .
H22E H -0.1102 0.1647 1.0448 0.059 Uiso 1 1 calc R U
H22F H 0.1686 0.2153 1.0582 0.059 Uiso 1 1 calc R U
C223 C 0.1970(7) 0.1059(2) 1.05051(13) 0.0514(9) Uani 1 1 d . .
H22G H 0.0872 0.0649 1.0576 0.062 Uiso 1 1 calc R U
H22H H 0.3655 0.1156 1.0696 0.062 Uiso 1 1 calc R U
C224 C 0.2554(7) 0.08206(19) 0.99957(12) 0.0467(9) Uani 1 1 d . .
H22I H 0.3376 0.0368 0.9932 0.056 Uiso 1 1 calc R U
H22J H 0.0899 0.0725 0.9797 0.056 Uiso 1 1 calc R U
O11 O 0.4788(5) 0.18075(15) 0.56856(9) 0.0635(7) Uani 1 1 d . .
O12 O 1.2371(6) 0.33673(15) 0.64785(10) 0.0677(8) Uani 1 1 d . .
O13 O 0.9524(7) 0.17155(19) 0.75471(11) 0.0877(10) Uani 1 1 d . .
O14 O 0.5633(7) 0.10932(17) 0.71820(10) 0.0736(8) Uani 1 1 d . .
O21 O 1.0998(5) 0.23310(14) 0.91003(9) 0.0575(7) Uani 1 1 d . .
O22 O 0.4334(5) 0.14061(13) 0.99045(8) 0.0497(6) Uani 1 1 d . .
O23 O 0.4948(7) -0.07660(16) 0.84477(11) 0.0839(10) Uani 1 1 d . .
O24 O 0.8517(6) -0.03161(15) 0.81478(10) 0.0702(8) Uani 1 1 d . .

loop_
_atom_site_aniso_label
_atom_site_aniso_U_11
_atom_site_aniso_U_22
_atom_site_aniso_U_33
_atom_site_aniso_U_23
_atom_site_aniso_U_13
_atom_site_aniso_U_12
C11 0.055(2) 0.051(2) 0.050(2) 0.0130(18) 0.0006(18) 0.0131(19)
C12 0.052(2) 0.047(2) 0.042(2) 0.0071(17) -0.0103(17) 0.0122(18)
C13 0.056(2) 0.039(2) 0.049(2) 0.0097(17) 0.0015(17) 0.0145(17)
C14 0.056(2) 0.042(2) 0.047(2) 0.0035(16) -0.0008(17) 0.0211(18)
C15 0.057(2) 0.056(2) 0.050(2) 0.0027(19) -0.0061(18) 0.028(2)
C16 0.053(2) 0.044(2) 0.054(2) 0.0042(18) -0.0005(18) 0.0108(18)
C17 0.076(3) 0.059(3) 0.044(2) 0.0068(19) -0.004(2) 0.034(2)
C18 0.130(4) 0.091(4) 0.062(3) 0.043(3) -0.001(3) 0.015(3)
C19 0.063(2) 0.051(2) 0.069(3) 0.013(2) -0.004(2) 0.005(2)
C110 0.067(3) 0.070(3) 0.066(3) 0.014(2) -0.015(2) 0.008(2)
C111 0.086(3) 0.074(3) 0.057(3) 0.008(2) -0.013(2) 0.014(3)
C112 0.091(3) 0.086(3) 0.063(3) 0.013(2) 0.005(3) 0.018(3)
C113 0.130(5) 0.113(4) 0.073(3) 0.023(3) 0.014(3) 0.065(4)
C114 0.151(5) 0.102(4) 0.043(3) 0.010(3) 0.002(3) 0.052(4)
C115 0.096(3) 0.075(3) 0.047(3) 0.014(2) 0.010(2) 0.019(3)
C116 0.083(3) 0.071(3) 0.054(3) 0.020(2) 0.007(2) 0.007(3)
C117 0.089(3) 0.073(3) 0.083(3) 0.025(3) -0.006(3) 0.001(3)
C118 0.103(4) 0.078(4) 0.123(5) 0.027(3) -0.014(4) 0.008(3)
C119 0.107(5) 0.095(4) 0.190(7) 0.058(5) -0.029(5) -0.003(4)
C120 0.092(4) 0.074(4) 0.150(5) 0.041(3) -0.020(4) -0.001(3)
C121 0.090(4) 0.073(3) 0.131(5) 0.036(3) -0.012(3) 0.009(3)
C122 0.074(3) 0.053(3) 0.127(4) 0.018(3) -0.011(3) 0.004(2)
C123 0.061(3) 0.055(3) 0.102(4) 0.006(2) -0.010(2) 0.007(2)
C124 0.061(3) 0.054(3) 0.080(3) 0.002(2) -0.012(2) 0.011(2)
C21 0.047(2) 0.042(2) 0.043(2) 0.0136(16) 0.0001(16) 0.0094(16)
C22 0.0361(18) 0.043(2) 0.052(2) 0.0191(17) 0.0031(16) 0.0000(16)
C23 0.0440(19) 0.048(2) 0.0351(18) 0.0164(16) 0.0048(15) 0.0070(16)
C24 0.0431(19) 0.043(2) 0.0405(19) 0.0133(16) -0.0047(15) 0.0072(16)
C25 0.0398(18) 0.045(2) 0.043(2) 0.0170(17) -0.0010(15) 0.0007(15)
C26 0.0391(18) 0.047(2) 0.0372(19) 0.0125(16) -0.0001(15) 0.0070(16)
C27 0.055(2) 0.051(2) 0.041(2) 0.0164(18) 0.0041(17) 0.0035(19)
C28 0.145(5) 0.063(3) 0.053(3) -0.006(2) 0.032(3) 0.019(3)
C29 0.047(2) 0.051(2) 0.050(2) 0.0204(17) 0.0068(17) 0.0061(17)
C210 0.059(2) 0.052(2) 0.064(3) 0.0206(19) 0.0067(19) 0.0102(19)
C211 0.049(2) 0.052(2) 0.070(3) 0.027(2) 0.0095(19) 0.0084(18)
C212 0.055(2) 0.047(2) 0.076(3) 0.022(2) 0.017(2) 0.0112(18)
C213 0.056(2) 0.057(2) 0.076(3) 0.023(2) 0.023(2) 0.016(2)
C214 0.051(2) 0.058(3) 0.118(4) 0.037(3) 0.032(2) 0.016(2)
C215 0.054(2) 0.048(2) 0.095(3) 0.026(2) 0.026(2) 0.005(2)
C216 0.052(2) 0.041(2) 0.075(3) 0.0136(19) 0.019(2) 0.001(2)
C217 0.048(2) 0.042(2) 0.073(3) 0.0142(19) 0.0175(19) 0.0011(19)
C218 0.052(2) 0.049(2) 0.061(2) 0.0120(19) 0.0083(19) 0.003(2)
C219 0.047(2) 0.050(2) 0.064(3) 0.0132(19) 0.0112(18) 0.0071(18)
C220 0.046(2) 0.045(2) 0.064(3) 0.0132(18) 0.0047(18) 0.0067(17)
C221 0.0391(19) 0.047(2) 0.057(2) 0.0104(17) 0.0096(16) 0.0049(16)
C222 0.048(2) 0.052(2) 0.052(2) 0.0173(18) 0.0040(17) 0.0142(18)
C223 0.048(2) 0.050(2) 0.056(2) 0.0139(18) 0.0110(17) 0.0079(17)
C224 0.045(2) 0.042(2) 0.053(2) 0.0106(17) 0.0070(16) 0.0083(16)
O11 0.0705(17) 0.0615(17) 0.0547(16) 0.0186(13) -0.0154(14) -0.0039(14)
O12 0.0689(18) 0.0564(17) 0.0700(19) 0.0098(14) -0.0119(15) 0.0010(15)
O13 0.095(2) 0.105(3) 0.064(2) 0.0321(18) -0.0192(18) 0.009(2)
O14 0.091(2) 0.079(2) 0.0555(18) 0.0300(15) -0.0069(15) 0.0083(18)
O21 0.0637(16) 0.0513(15) 0.0534(16) 0.0114(12) 0.0155(13) -0.0053(13)
O22 0.0506(14) 0.0476(14) 0.0471(14) 0.0084(11) 0.0141(11) -0.0011(11)
O23 0.096(2) 0.0555(18) 0.082(2) -0.0001(16) 0.0214(18) -0.0223(17)
O24 0.094(2) 0.0565(17) 0.0556(17) 0.0071(14) 0.0216(16) 0.0079(15)

loop_
_atom_type_symbol
_atom_type_description
_atom_type_scat_dispersion_real
_atom_type_scat_dispersion_imag
_atom_type_scat_source
C C 0.0033 0.0016 'International Tables Vol C Tables 4.2.6.8 and 6.1.1.4'
H H 0.0000 0.0000 'International Tables Vol C Tables 4.2.6.8 and 6.1.1.4'
O O 0.0106 0.0060 'International Tables Vol C Tables 4.2.6.8 and 6.1.1.4'

loop_
_geom_angle_atom_site_label_1
_geom_angle_atom_site_label_2
_geom_angle_atom_site_label_3
_geom_angle
_geom_angle_site_symmetry_1
_geom_angle_site_symmetry_3
C12 C11 C16 120.0(4) . .
C12 C11 H11 120.0 . .
C16 C11 H11 120.0 . .
O11 C12 C11 115.4(3) . .
O11 C12 C13 123.9(3) . .
C11 C12 C13 120.6(3) . .
C12 C13 C14 119.2(4) . .
C12 C13 H13 120.4 . .
C14 C13 H13 120.4 . .
C13 C14 C15 120.9(4) . .
C13 C14 C17 121.5(4) . .
C15 C14 C17 117.6(3) . .
C16 C15 C14 118.8(3) . .
C16 C15 H15 120.6 . .
C14 C15 H15 120.6 . .
O12 C16 C11 115.2(3) . .
O12 C16 C15 124.2(3) . .
C11 C16 C15 120.5(4) . .
O13 C17 O14 123.6(4) . .
O13 C17 C14 124.1(4) . .
O14 C17 C14 112.3(3) . .
O14 C18 H18A 109.5 . .
O14 C18 H18B 109.5 . .
H18A C18 H18B 109.5 . .
O14 C18 H18C 109.5 . .
H18A C18 H18C 109.5 . .
H18B C18 H18C 109.5 . .
O11 C19 C110 108.1(3) . .
O11 C19 H19A 110.1 . .
C110 C19 H19A 110.1 . .
O11 C19 H19B 110.1 . .
C110 C19 H19B 110.1 . .
H19A C19 H19B 108.4 . .
C111 C110 C19 114.7(4) . .
C111 C110 H11A 108.6 . .
C19 C110 H11A 108.6 . .
C111 C110 H11B 108.6 . .
C19 C110 H11B 108.6 . .
H11A C110 H11B 107.6 . .
C110 C111 C112 111.6(4) . .
C110 C111 H11C 109.3 . .
C112 C111 H11C 109.3 . .
C110 C111 H11D 109.3 . .
C112 C111 H11D 109.3 . .
H11C C111 H11D 108.0 . .
C113 C112 C111 113.4(4) . .
C113 C112 H11E 108.9 . .
C111 C112 H11E 108.9 . .
C113 C112 H11F 108.9 . .
C111 C112 H11F 108.9 . .
H11E C112 H11F 107.7 . .
C112 C113 C114 114.7(5) . .
C112 C113 H11G 108.6 . .
C114 C113 H11G 108.6 . .
C112 C113 H11H 108.6 . .
C114 C113 H11H 108.6 . .
H11G C113 H11H 107.6 . .
C115 C114 C113 114.2(4) . .
C115 C114 H11I 108.7 . .
C113 C114 H11I 108.7 . .
C115 C114 H11J 108.7 . .
C113 C114 H11J 108.7 . .
H11I C114 H11J 107.6 . .
C116 C115 C114 179.8(6) 2_666 .
C115 C116 C117 178.8(5) 2_666 .
C118 C117 C116 177.6(6) . .
C117 C118 C119 179.3(7) . .
C118 C119 C120 111.7(5) . .
C118 C119 H11K 109.3 . .
C120 C119 H11K 109.3 . .
C118 C119 H11L 109.3 . .
C120 C119 H11L 109.3 . .
H11K C119 H11L 107.9 . .
C119 C120 C121 113.2(5) . .
C119 C120 H12A 108.9 . .
C121 C120 H12A 108.9 . .
C119 C120 H12B 108.9 . .
C121 C120 H12B 108.9 . .
H12A C120 H12B 107.8 . .
C122 C121 C120 111.5(4) . .
C122 C121 H12C 109.3 . .
C120 C121 H12C 109.3 . .
C122 C121 H12D 109.3 . .
C120 C121 H12D 109.3 . .
H12C C121 H12D 108.0 . .
C121 C122 C123 113.9(4) . .
C121 C122 H12E 108.8 . .
C123 C122 H12E 108.8 . .
C121 C122 H12F 108.8 . .
C123 C122 H12F 108.8 . .
H12E C122 H12F 107.7 . .
C124 C123 C122 113.7(4) . .
C124 C123 H12G 108.8 . .
C122 C123 H12G 108.8 . .
C124 C123 H12H 108.8 . .
C122 C123 H12H 108.8 . .
H12G C123 H12H 107.7 . .
O12 C124 C123 107.5(4) . .
O12 C124 H12I 110.2 . .
C123 C124 H12I 110.2 . .
O12 C124 H12J 110.2 . .
C123 C124 H12J 110.2 . .
H12I C124 H12J 108.5 . .
C22 C21 C26 120.2(3) . .
C22 C21 H21 119.9 . .
C26 C21 H21 119.9 . .
O21 C22 C21 115.9(3) . .
O21 C22 C23 123.3(3) . .
C21 C22 C23 120.8(3) . .
C22 C23 C24 118.2(3) . .
C22 C23 H23 120.9 . .
C24 C23 H23 120.9 . .
C23 C24 C25 121.2(3) . .
C23 C24 C27 121.2(3) . .
C25 C24 C27 117.6(3) . .
C26 C25 C24 118.5(3) . .
C26 C25 H25 120.7 . .
C24 C25 H25 120.7 . .
O22 C26 C25 124.7(3) . .
O22 C26 C21 114.4(3) . .
C25 C26 C21 120.9(3) . .
O23 C27 O24 123.1(4) . .
O23 C27 C24 124.7(3) . .
O24 C27 C24 112.1(3) . .
O24 C28 H28A 109.5 . .
O24 C28 H28B 109.5 . .
H28A C28 H28B 109.5 . .
O24 C28 H28C 109.5 . .
H28A C28 H28C 109.5 . .
H28B C28 H28C 109.5 . .
O21 C29 C210 107.8(3) . .
O21 C29 H29A 110.1 . .
C210 C29 H29A 110.1 . .
O21 C29 H29B 110.1 . .
C210 C29 H29B 110.1 . .
H29A C29 H29B 108.5 . .
C29 C210 C211 112.4(3) . .
C29 C210 H21A 109.1 . .
C211 C210 H21A 109.1 . .
C29 C210 H21B 109.1 . .
C211 C210 H21B 109.1 . .
H21A C210 H21B 107.9 . .
C210 C211 C212 112.5(3) . .
C210 C211 H21C 109.1 . .
C212 C211 H21C 109.1 . .
C210 C211 H21D 109.1 . .
C212 C211 H21D 109.1 . .
H21C C211 H21D 107.8 . .
C211 C212 C213 114.3(3) . .
C211 C212 H21E 108.7 . .
C213 C212 H21E 108.7 . .
C211 C212 H21F 108.7 . .
C213 C212 H21F 108.7 . .
H21E C212 H21F 107.6 . .
C214 C213 C212 113.4(3) . .
C214 C213 H21G 108.9 . .
C212 C213 H21G 108.9 . .
C214 C213 H21H 108.9 . .
C212 C213 H21H 108.9 . .
H21G C213 H21H 107.7 . .
C215 C214 C213 113.5(3) . .
C215 C214 H21I 108.9 . .
C213 C214 H21I 108.9 . .
C215 C214 H21J 108.9 . .
C213 C214 H21J 108.9 . .
H21I C214 H21J 107.7 . .
C216 C215 C214 178.4(5) . .
C215 C216 C217 177.9(5) . .
C218 C217 C216 178.1(5) . .
C217 C218 C219 174.1(4) . .
C218 C219 C220 111.1(3) . 2_667
C218 C219 H21K 109.4 . .
C220 C219 H21K 109.4 2_667 .
C218 C219 H21L 109.4 . .
C220 C219 H21L 109.4 2_667 .
H21K C219 H21L 108.0 . .
C221 C220 C219 113.9(3) . 2_667
C221 C220 H22A 108.8 . .
C219 C220 H22A 108.8 2_667 .
C221 C220 H22B 108.8 . .
C219 C220 H22B 108.8 2_667 .
H22A C220 H22B 107.7 . .
C220 C221 C222 112.7(3) . .
C220 C221 H22C 109.1 . .
C222 C221 H22C 109.1 . .
C220 C221 H22D 109.1 . .
C222 C221 H22D 109.1 . .
H22C C221 H22D 107.8 . .
C223 C222 C221 112.7(3) . .
C223 C222 H22E 109.0 . .
C221 C222 H22E 109.0 . .
C223 C222 H22F 109.0 . .
C221 C222 H22F 109.0 . .
H22E C222 H22F 107.8 . .
C222 C223 C224 115.1(3) . .
C222 C223 H22G 108.5 . .
C224 C223 H22G 108.5 . .
C222 C223 H22H 108.5 . .
C224 C223 H22H 108.5 . .
H22G C223 H22H 107.5 . .
O22 C224 C223 108.0(3) . .
O22 C224 H22I 110.1 . .
C223 C224 H22I 110.1 . .
O22 C224 H22J 110.1 . .
C223 C224 H22J 110.1 . .
H22I C224 H22J 108.4 . .
C12 O11 C19 118.4(3) . .
C16 O12 C124 118.4(3) . .
C17 O14 C18 116.9(4) . .
C22 O21 C29 118.7(3) . .
C26 O22 C224 118.3(3) . .
C27 O24 C28 117.5(3) . .

loop_
_geom_bond_atom_site_label_1
_geom_bond_atom_site_label_2
_geom_bond_distance
_geom_bond_site_symmetry_2
C11 C12 1.379(5) .
C11 C16 1.384(5) .
C11 H11 0.9300 .
C12 O11 1.360(4) .
C12 C13 1.382(5) .
C13 C14 1.387(5) .
C13 H13 0.9300 .
C14 C15 1.395(5) .
C14 C17 1.494(6) .
C15 C16 1.384(5) .
C15 H15 0.9300 .
C16 O12 1.375(5) .
C17 O13 1.193(5) .
C17 O14 1.335(5) .
C18 O14 1.434(5) .
C18 H18A 0.9600 .
C18 H18B 0.9600 .
C18 H18C 0.9600 .
C19 O11 1.413(5) .
C19 C110 1.504(6) .
C19 H19A 0.9700 .
C19 H19B 0.9700 .
C110 C111 1.485(6) .
C110 H11A 0.9700 .
C110 H11B 0.9700 .
C111 C112 1.534(6) .
C111 H11C 0.9700 .
C111 H11D 0.9700 .
C112 C113 1.457(7) .
C112 H11E 0.9700 .
C112 H11F 0.9700 .
C113 C114 1.517(7) .
C113 H11G 0.9700 .
C113 H11H 0.9700 .
C114 C115 1.456(7) .
C114 H11I 0.9700 .
C114 H11J 0.9700 .
C115 C116 1.169(6) 2_666
C116 C115 1.169(6) 2_666
C116 C117 1.387(8) .
C117 C118 1.189(7) .
C118 C119 1.465(9) .
C119 C120 1.472(7) .
C119 H11K 0.9700 .
C119 H11L 0.9700 .
C120 C121 1.531(7) .
C120 H12A 0.9700 .
C120 H12B 0.9700 .
C121 C122 1.506(7) .
C121 H12C 0.9700 .
C121 H12D 0.9700 .
C122 C123 1.518(6) .
C122 H12E 0.9700 .
C122 H12F 0.9700 .
C123 C124 1.496(6) .
C123 H12G 0.9700 .
C123 H12H 0.9700 .
C124 O12 1.417(5) .
C124 H12I 0.9700 .
C124 H12J 0.9700 .
C21 C22 1.376(5) .
C21 C26 1.380(5) .
C21 H21 0.9300 .
C22 O21 1.368(4) .
C22 C23 1.391(5) .
C23 C24 1.397(5) .
C23 H23 0.9300 .
C24 C25 1.401(5) .
C24 C27 1.484(5) .
C25 C26 1.378(5) .
C25 H25 0.9300 .
C26 O22 1.377(4) .
C27 O23 1.197(4) .
C27 O24 1.323(4) .
C28 O24 1.454(5) .
C28 H28A 0.9600 .
C28 H28B 0.9600 .
C28 H28C 0.9600 .
C29 O21 1.433(4) .
C29 C210 1.503(5) .
C29 H29A 0.9700 .
C29 H29B 0.9700 .
C210 C211 1.513(5) .
C210 H21A 0.9700 .
C210 H21B 0.9700 .
C211 C212 1.516(5) .
C211 H21C 0.9700 .
C211 H21D 0.9700 .
C212 C213 1.520(5) .
C212 H21E 0.9700 .
C212 H21F 0.9700 .
C213 C214 1.508(6) .
C213 H21G 0.9700 .
C213 H21H 0.9700 .
C214 C215 1.462(6) .
C214 H21I 0.9700 .
C214 H21J 0.9700 .
C215 C216 1.195(5) .
C216 C217 1.371(6) .
C217 C218 1.192(5) .
C218 C219 1.475(5) .
C219 C220 1.518(5) 2_667
C219 H21K 0.9700 .
C219 H21L 0.9700 .
C220 C221 1.508(5) .
C220 C219 1.518(5) 2_667
C220 H22A 0.9700 .
C220 H22B 0.9700 .
C221 C222 1.522(5) .
C221 H22C 0.9700 .
C221 H22D 0.9700 .
C222 C223 1.501(5) .
C222 H22E 0.9700 .
C222 H22F 0.9700 .
C223 C224 1.517(5) .
C223 H22G 0.9700 .
C223 H22H 0.9700 .
C224 O22 1.425(4) .
C224 H22I 0.9700 .
C224 H22J 0.9700 .

loop_
_platon_squeeze_void_nr
_platon_squeeze_void_average_x
_platon_squeeze_void_average_y
_platon_squeeze_void_average_z
_platon_squeeze_void_volume
_platon_squeeze_void_count_electrons
_platon_squeeze_void_content
1 0.014 0.500 0.000 264 75 ' '
2 0.070 0.500 0.500 356 113 ' '
